data_4125671
loop_
_publ_author_name
'Sigwalt, David'
'\<Sekutor, Marina'
'Cao, Liping'
'Zavalij, Peter Y.'
'Hosta\<s, Ji\<r\'i'
'Ajani, Haresh'
'Hobza, Pavel'
'Mlinari\'c-Majerski, Kata'
'Glaser, Robert'
'Isaacs, Lyle'

_publ_section_title
;
 Unraveling the Structure-Affinity Relationship between Cucurbit[n]urils
 (n = 7, 8) and Cationic Diamondoids.
;
_journal_issue 8
_journal_name_full 'Journal of the American Chemical Society'
_journal_page_first 3249
_journal_page_last 3258
_journal_paper_doi 10.1021/jacs.7b00056
_journal_volume 139
_journal_year 2017
_chemical_formula_moiety 'C42 H42 N28 O14, C17 H28 N, (I), 11.5(H2 O)'
_chemical_formula_sum 'C59 H93 I N29 O25.5'
_chemical_formula_weight 1743.52
_chemical_name_systematic CB7
_space_group_crystal_system tetragonal
_space_group_IT_number 87
_space_group_name_Hall '-I 4'
_space_group_name_H-M_alt 'I 4/m'
_symmetry_cell_setting tetragonal
_symmetry_space_group_name_Hall '-I 4'
_symmetry_space_group_name_H-M 'I 4/m'
_atom_sites_solution_hydrogens geom
_atom_sites_solution_primary direct
_atom_sites_solution_secondary difmap
_audit_creation_method 'SHELXL-2014 & ZCIF'
_cell_angle_alpha 90
_cell_angle_beta 90
_cell_angle_gamma 90
_cell_formula_units_Z 8
_cell_length_a 28.832(2)
_cell_length_b 28.832(2)
_cell_length_c 18.2998(15)
_cell_measurement_reflns_used 18212
_cell_measurement_temperature 150(2)
_cell_measurement_theta_max 27.1
_cell_measurement_theta_min 2.2
_cell_volume 15212.3(19)
_computing_cell_refinement Apex2
_computing_data_collection 'Apex2 (Bruker, 2010)'
_computing_data_reduction 'Apex2, Saint'
_computing_molecular_graphics 'XSHEL (Bruker, 2004)'
_computing_publication_material 'Apex2, SHELXL-2014, Platon (Spek, 1990)'
_computing_structure_refinement 'ShelXL-2014 (Sheldrick, 2014)'
_computing_structure_solution 'ShelXS-97 (Sheldrick, 2008)'
_diffrn_ambient_temperature 150(2)
_diffrn_detector 'CCD area detector'
_diffrn_detector_area_resol_mean 8.333
_diffrn_measured_fraction_theta_full 1.000
_diffrn_measured_fraction_theta_max 0.999
_diffrn_measurement_device_type 'Bruker Smart Apex II CCD'
_diffrn_measurement_method '\f and \w scans'
_diffrn_measurement_specimen_support 'MiTeGen loop'
_diffrn_orient_matrix_type standard
_diffrn_orient_matrix_UB_11 0.0265472
_diffrn_orient_matrix_UB_12 0.0222963
_diffrn_orient_matrix_UB_13 -0.0009112
_diffrn_orient_matrix_UB_21 -0.0222983
_diffrn_orient_matrix_UB_22 0.0264996
_diffrn_orient_matrix_UB_23 -0.0030149
_diffrn_orient_matrix_UB_31 -0.0007912
_diffrn_orient_matrix_UB_32 0.0018318
_diffrn_orient_matrix_UB_33 0.0545497
_diffrn_radiation_monochromator graphite
_diffrn_radiation_type MoK\a
_diffrn_radiation_wavelength 0.71073
_diffrn_reflns_av_R_equivalents 0.0333
_diffrn_reflns_av_unetI/netI 0.0196
_diffrn_reflns_Laue_measured_fraction_full 1.000
_diffrn_reflns_Laue_measured_fraction_max 0.999
_diffrn_reflns_limit_h_max 36
_diffrn_reflns_limit_h_min -35
_diffrn_reflns_limit_k_max 35
_diffrn_reflns_limit_k_min -36
_diffrn_reflns_limit_l_max 22
_diffrn_reflns_limit_l_min -22
_diffrn_reflns_number 62436
_diffrn_reflns_point_group_measured_fraction_full 1.000
_diffrn_reflns_point_group_measured_fraction_max 0.999
_diffrn_reflns_theta_full 25.000
_diffrn_reflns_theta_max 26.498
_diffrn_reflns_theta_min 1.932
_diffrn_source 'sealed tube'
_exptl_absorpt_coefficient_mu 0.519
_exptl_absorpt_correction_T_max 0.930
_exptl_absorpt_correction_T_min 0.832
_exptl_absorpt_correction_type multi-scan
_exptl_absorpt_process_details 'SADABS (Sheldrick, 2008)'
_exptl_crystal_colour colourless
_exptl_crystal_density_diffrn 1.523
_exptl_crystal_density_method 'not measured'
_exptl_crystal_description prism
_exptl_crystal_F_000 7256
_exptl_crystal_id 'CB7.diadaNMe3 I'
_exptl_crystal_size_max 0.32
_exptl_crystal_size_mid 0.17
_exptl_crystal_size_min 0.14
_refine_diff_density_max 0.987
_refine_diff_density_min -0.427
_refine_diff_density_rms 0.060
_refine_ls_extinction_method none
_refine_ls_goodness_of_fit_ref 1.134
_refine_ls_hydrogen_treatment constr
_refine_ls_matrix_type full
_refine_ls_number_parameters 579
_refine_ls_number_reflns 8130
_refine_ls_number_restraints 253
_refine_ls_restrained_S_all 1.139
_refine_ls_R_factor_all 0.0640
_refine_ls_R_factor_gt 0.0489
_refine_ls_shift/su_max 0.001
_refine_ls_shift/su_mean 0.000
_refine_ls_structure_factor_coef Fsqd
_refine_ls_weighting_details 'w=1/[\s^2^(Fo^2^)+(0.0100P)^2^+49.0000P] where P=(Fo^2^+2Fc^2^)/3'
_refine_ls_weighting_scheme calc
_refine_ls_wR_factor_gt 0.0970
_refine_ls_wR_factor_ref 0.1035
_reflns_Friedel_coverage 0.000
_reflns_number_gt 6408
_reflns_number_total 8130
_reflns_threshold_expression 'I > 2\s(I)'
_cod_data_source_file ja7b00056_si_007.cif
_cod_data_source_block 2766
_cod_depositor_comments
;
The following automatic conversions were performed:

'_symmetry_cell_setting' value 'Tetragonal' changed to 'tetragonal'
according to
/home/data/users/saulius/crontab/automatic-downloads/current/ACS/lib/dictionaries/cif_core.dic
dictionary named 'cif_core.dic' version 2.4.2 from 2011-04-26.

Automatic conversion script
Id: cif_fix_values 4973 2017-02-22 13:04:09Z antanas 
;
_cod_original_cell_volume 15213(3)
_cod_original_sg_symbol_H-M I4/m
_cod_original_formula_sum 'C59 H93 I N29 O25.50'
_cod_database_code 4125671
_shelx_shelxl_version_number 2014/7
_shelx_space_group_comment
;
The symmetry employed for this shelxl refinement is uniquely defined
by the following loop, which should always be used as a source of
symmetry information in preference to the above space-group names.
They are only intended as comments.
;
_shelx_estimated_absorpt_t_min 0.852
_shelx_estimated_absorpt_t_max 0.931

loop_
_space_group_symop_operation_xyz
'x, y, z'
'-x, -y, z'
'-y, x, z'
'y, -x, z'
'x+1/2, y+1/2, z+1/2'
'-x+1/2, -y+1/2, z+1/2'
'-y+1/2, x+1/2, z+1/2'
'y+1/2, -x+1/2, z+1/2'
'-x, -y, -z'
'x, y, -z'
'y, -x, -z'
'-y, x, -z'
'-x+1/2, -y+1/2, -z+1/2'
'x+1/2, y+1/2, -z+1/2'
'y+1/2, -x+1/2, -z+1/2'
'-y+1/2, x+1/2, -z+1/2'

loop_
_atom_site_label
_atom_site_type_symbol
_atom_site_fract_x
_atom_site_fract_y
_atom_site_fract_z
_atom_site_U_iso_or_equiv
_atom_site_adp_type
_atom_site_occupancy
_atom_site_site_symmetry_order
_atom_site_calc_flag
_atom_site_refinement_flags_posn
_atom_site_refinement_flags_adp
_atom_site_refinement_flags_occupancy
_atom_site_disorder_assembly
_atom_site_disorder_group
I1 I 0.49411(3) 0.69846(3) 0.0000 0.0516(2) Uani 0.799(3) 2 d S T . . .
I1A I 0.5092(3) 0.7158(4) 0.0000 0.0516(7) Uani 0.071(2) 2 d S T . . .
C1 C 0.09259(16) 0.5006(2) 0.4890(11) 0.069(3) Uani 0.5 1 d D U P A -1
H1A H 0.0688 0.4764 0.4921 0.104 Uiso 0.5 1 calc R U P A -1
H1B H 0.0906 0.5160 0.4414 0.104 Uiso 0.5 1 calc R U P A -1
H1C H 0.0876 0.5234 0.5279 0.104 Uiso 0.5 1 calc R U P A -1
C2 C 0.1471(5) 0.4431(3) 0.5572(8) 0.074(3) Uani 0.5 1 d D U P A -1
H2A H 0.1566 0.4586 0.6025 0.110 Uiso 0.5 1 calc R U P A -1
H2B H 0.1713 0.4213 0.5421 0.110 Uiso 0.5 1 calc R U P A -1
H2C H 0.1180 0.4263 0.5654 0.110 Uiso 0.5 1 calc R U P A -1
C3 C 0.1381(5) 0.4547(4) 0.4245(7) 0.079(3) Uani 0.5 1 d D U P A -1
H3A H 0.1141 0.4306 0.4257 0.118 Uiso 0.5 1 calc R U P A -1
H3B H 0.1683 0.4403 0.4142 0.118 Uiso 0.5 1 calc R U P A -1
H3C H 0.1308 0.4772 0.3862 0.118 Uiso 0.5 1 calc R U P A -1
N1 N 0.14002(12) 0.47900(13) 0.4978(7) 0.0545(10) Uani 0.5 1 d D U P A -1
C4 C 0.17979(13) 0.51745(14) 0.4995(4) 0.0462(8) Uani 0.5 1 d D U P A -1
C5 C 0.22547(15) 0.49559(18) 0.4773(4) 0.0537(13) Uani 0.5 1 d D U P A -1
H5A H 0.2229 0.4828 0.4273 0.064 Uiso 0.5 1 calc R U P A -1
H5B H 0.2331 0.4698 0.5110 0.064 Uiso 0.5 1 calc R U P A -1
C6 C 0.26430(18) 0.53265(18) 0.4798(2) 0.0496(12) Uani 0.5 1 d D U P A -1
H6 H 0.2944 0.5182 0.4650 0.059 Uiso 0.5 1 calc R U P A -1
C7 C 0.1672(2) 0.5578(2) 0.4501(4) 0.0524(12) Uani 0.5 1 d D U P A -1
H7A H 0.1383 0.5725 0.4677 0.063 Uiso 0.5 1 calc R U P A -1
H7B H 0.1617 0.5463 0.3998 0.063 Uiso 0.5 1 calc R U P A -1
C8 C 0.20700(19) 0.5938(2) 0.4497(3) 0.0492(11) Uani 0.5 1 d D U P A -1
H8 H 0.1993 0.6194 0.4150 0.059 Uiso 0.5 1 calc R U P A -1
C9 C 0.1843(2) 0.5367(2) 0.5762(4) 0.0474(11) Uani 0.5 1 d D U P A -1
H9A H 0.1918 0.5114 0.6106 0.057 Uiso 0.5 1 calc R U P A -1
H9B H 0.1544 0.5507 0.5915 0.057 Uiso 0.5 1 calc R U P A -1
C10 C 0.22295(17) 0.57392(17) 0.5781(3) 0.0428(10) Uani 0.5 1 d D U P A -1
H10 H 0.2256 0.5865 0.6288 0.051 Uiso 0.5 1 calc R U P A -1
C11 C 0.21159(19) 0.61303(19) 0.5262(3) 0.0449(11) Uani 0.5 1 d D U P A -1
H11 H 0.1817 0.6278 0.5411 0.054 Uiso 0.5 1 calc R U P A -1
C12 C 0.25102(15) 0.64937(18) 0.5300(3) 0.0481(12) Uani 0.5 1 d D U P A -1
H12A H 0.2435 0.6760 0.4979 0.058 Uiso 0.5 1 calc R U P A -1
H12B H 0.2541 0.6610 0.5807 0.058 Uiso 0.5 1 calc R U P A -1
C13 C 0.26842(17) 0.55152(19) 0.5567(3) 0.0430(11) Uani 0.5 1 d D U P A -1
H13 H 0.2759 0.5258 0.5914 0.052 Uiso 0.5 1 calc R U P A -1
C14 C 0.30743(19) 0.58832(19) 0.5581(4) 0.0462(12) Uani 0.5 1 d D U P A -1
H14A H 0.3108 0.6008 0.6082 0.055 Uiso 0.5 1 calc R U P A -1
H14B H 0.3372 0.5738 0.5440 0.055 Uiso 0.5 1 calc R U P A -1
C15 C 0.25247(19) 0.57162(19) 0.4276(4) 0.0529(11) Uani 0.5 1 d D U P A -1
H15 H 0.2496 0.5589 0.3770 0.063 Uiso 0.5 1 calc R U P A -1
C16 C 0.2906(2) 0.6092(3) 0.4288(4) 0.0596(13) Uani 0.5 1 d D U P A -1
H16A H 0.3203 0.5959 0.4116 0.071 Uiso 0.5 1 calc R U P A -1
H16B H 0.2820 0.6349 0.3956 0.071 Uiso 0.5 1 calc R U P A -1
C17 C 0.29614(14) 0.62738(15) 0.5058(4) 0.0460(10) Uani 0.5 1 d D U P A -1
H17 H 0.3215 0.6510 0.5071 0.055 Uiso 0.5 1 calc R U P A -1
C20 C 0.06494(15) 0.67128(16) 0.5000 0.0551(13) Uani 1 2 d S T P . .
H20A H 0.0437 0.6443 0.5000 0.066 Uiso 1 2 calc R U P . .
H20B H 0.0456 0.6997 0.5000 0.066 Uiso 1 2 calc R U P . .
C21 C 0.15536(16) 0.75562(14) 0.5000 0.0473(11) Uani 1 2 d S T P . .
H21A H 0.1282 0.7767 0.5000 0.057 Uiso 1 2 calc R U P . .
H21B H 0.1837 0.7750 0.5000 0.057 Uiso 1 2 calc R U P . .
N22 N 0.09180(9) 0.67036(9) 0.56632(17) 0.0513(7) Uani 1 1 d . . . . .
C23 C 0.11198(10) 0.71184(10) 0.59869(19) 0.0480(8) Uani 1 1 d . . . . .
H23 H 0.0886 0.7373 0.6024 0.058 Uiso 1 1 calc R U . . .
N24 N 0.15453(8) 0.72825(8) 0.56590(15) 0.0448(6) Uani 1 1 d . . . . .
C25 C 0.08974(10) 0.63430(11) 0.6152(2) 0.0519(9) Uani 1 1 d . . . . .
O25 O 0.07026(8) 0.59706(8) 0.60463(16) 0.0650(7) Uani 1 1 d . . . . .
C26 C 0.19074(11) 0.72718(10) 0.61398(18) 0.0444(7) Uani 1 1 d . . . . .
O26 O 0.22873(7) 0.74536(8) 0.60526(13) 0.0548(6) Uani 1 1 d . . . . .
N27 N 0.11224(9) 0.64706(8) 0.67721(17) 0.0487(7) Uani 1 1 d . . . . .
C28 C 0.12721(11) 0.69514(10) 0.6747(2) 0.0489(8) Uani 1 1 d . . . . .
H28 H 0.1122 0.7138 0.7142 0.059 Uiso 1 1 calc R U . . .
N29 N 0.17733(9) 0.70208(8) 0.67411(15) 0.0461(6) Uani 1 1 d . . . . .
C30 C 0.11120(11) 0.61976(11) 0.7435(2) 0.0549(9) Uani 1 1 d . . . . .
H30A H 0.0880 0.5947 0.7378 0.066 Uiso 1 1 calc R U . . .
H30B H 0.1010 0.6398 0.7844 0.066 Uiso 1 1 calc R U . . .
C31 C 0.20482(12) 0.70127(10) 0.74001(19) 0.0506(8) Uani 1 1 d . . . . .
H31A H 0.1865 0.7148 0.7804 0.061 Uiso 1 1 calc R U . . .
H31B H 0.2326 0.7210 0.7328 0.061 Uiso 1 1 calc R U . . .
N32 N 0.15547(9) 0.59921(8) 0.76218(16) 0.0491(7) Uani 1 1 d . . . . .
C33 C 0.19092(11) 0.62310(10) 0.80292(18) 0.0484(8) Uani 1 1 d . . . . .
H33 H 0.1779 0.6384 0.8474 0.058 Uiso 1 1 calc R U . . .
N34 N 0.21962(9) 0.65495(8) 0.76084(15) 0.0465(6) Uani 1 1 d . . . . .
C35 C 0.16360(11) 0.55233(10) 0.75867(18) 0.0470(8) Uani 1 1 d . . . . .
O35 O 0.13734(8) 0.52317(7) 0.73215(14) 0.0566(6) Uani 1 1 d . . . . .
C36 C 0.26543(11) 0.64254(10) 0.76024(17) 0.0442(7) Uani 1 1 d . . . . .
O36 O 0.29733(8) 0.66590(7) 0.73594(12) 0.0511(6) Uani 1 1 d . . . . .
N37 N 0.20608(9) 0.54356(8) 0.78891(14) 0.0452(6) Uani 1 1 d . . . . .
C38 C 0.22588(11) 0.58410(10) 0.82350(17) 0.0457(7) Uani 1 1 d . . . . .
H38 H 0.2282 0.5801 0.8777 0.055 Uiso 1 1 calc R U . . .
N39 N 0.26935(9) 0.59969(8) 0.79241(15) 0.0466(6) Uani 1 1 d . . . . .
C40 C 0.22183(11) 0.49678(10) 0.80411(17) 0.0441(7) Uani 1 1 d . . . . .
H40A H 0.2307 0.4947 0.8563 0.053 Uiso 1 1 calc R U . . .
H40B H 0.1958 0.4750 0.7960 0.053 Uiso 1 1 calc R U . . .
C41 C 0.31338(10) 0.57820(10) 0.80826(17) 0.0434(7) Uani 1 1 d . . . . .
H41A H 0.3382 0.6016 0.8024 0.052 Uiso 1 1 calc R U . . .
H41B H 0.3135 0.5681 0.8599 0.052 Uiso 1 1 calc R U . . .
N42 N 0.26063(8) 0.48231(8) 0.75992(14) 0.0396(6) Uani 1 1 d . . . . .
C43 C 0.30832(10) 0.49181(9) 0.77811(15) 0.0381(6) Uani 1 1 d . . . . .
H43 H 0.3156 0.4826 0.8295 0.046 Uiso 1 1 calc R U . . .
N44 N 0.32388(8) 0.53887(8) 0.76254(13) 0.0395(6) Uani 1 1 d . . . . .
C45 C 0.25651(10) 0.45028(9) 0.70466(15) 0.0363(6) Uani 1 1 d . . . . .
O45 O 0.22016(7) 0.43293(7) 0.68335(11) 0.0429(5) Uani 1 1 d . . . . .
C46 C 0.35824(9) 0.54000(9) 0.71044(14) 0.0330(6) Uani 1 1 d . . . . .
O46 O 0.38062(6) 0.57424(6) 0.69291(11) 0.0375(4) Uani 1 1 d . . . . .
N47 N 0.29991(8) 0.44062(8) 0.67862(13) 0.0363(5) Uani 1 1 d . . . . .
C48 C 0.33585(9) 0.46202(9) 0.72202(15) 0.0351(6) Uani 1 1 d . . . . .
H48 H 0.3556 0.4383 0.7469 0.042 Uiso 1 1 calc R U . . .
N49 N 0.36378(8) 0.49611(7) 0.68380(12) 0.0338(5) Uani 1 1 d . . . . .
C50 C 0.30843(10) 0.39954(9) 0.63449(15) 0.0366(6) Uani 1 1 d . . . . .
H50A H 0.3330 0.3808 0.6579 0.044 Uiso 1 1 calc R U . . .
H50B H 0.2799 0.3805 0.6329 0.044 Uiso 1 1 calc R U . . .
C51 C 0.39987(9) 0.48344(9) 0.63262(15) 0.0331(6) Uani 1 1 d . . . . .
H51A H 0.4175 0.4569 0.6527 0.040 Uiso 1 1 calc R U . . .
H51B H 0.4216 0.5098 0.6275 0.040 Uiso 1 1 calc R U . . .
N52 N 0.32237(7) 0.41072(7) 0.56048(12) 0.0321(5) Uani 1 1 d . . . . .
C53 C 0.36960(9) 0.42373(8) 0.54239(14) 0.0300(6) Uani 1 1 d . . . . .
H53 H 0.3925 0.4009 0.5624 0.036 Uiso 1 1 calc R U . . .
N54 N 0.38230(7) 0.47105(7) 0.56095(12) 0.0304(5) Uani 1 1 d . . . . .
C55 C 0.29639(13) 0.40066(12) 0.5000 0.0316(8) Uani 1 2 d S T P . .
O55 O 0.25701(9) 0.38455(9) 0.5000 0.0375(6) Uani 1 2 d S T P . .
C56 C 0.39554(12) 0.49581(12) 0.5000 0.0294(8) Uani 1 2 d S T P . .
O56 O 0.41490(9) 0.53322(9) 0.5000 0.0356(6) Uani 1 2 d S T P . .
O1W O 0.37421(9) 0.69859(10) 0.81374(17) 0.0810(9) Uani 1 1 d . U . . .
O2W O 0.21137(14) 0.31456(14) 0.4196(3) 0.0743(19) Uani 0.602(7) 1 d . U . . .

loop_
_atom_site_aniso_label
_atom_site_aniso_U_11
_atom_site_aniso_U_22
_atom_site_aniso_U_33
_atom_site_aniso_U_23
_atom_site_aniso_U_13
_atom_site_aniso_U_12
I1 0.0533(4) 0.0698(4) 0.03161(19) 0.000 0.000 0.0155(4)
I1A 0.0533(15) 0.0698(4) 0.0316(4) 0.000 0.000 0.01551(19)
C1 0.038(2) 0.070(3) 0.099(9) -0.001(5) -0.003(4) -0.010(2)
C2 0.065(6) 0.058(5) 0.098(7) 0.015(5) -0.002(5) -0.016(4)
C3 0.069(6) 0.079(6) 0.088(5) -0.026(5) 0.007(5) -0.031(5)
N1 0.0421(18) 0.049(2) 0.073(3) -0.004(4) 0.003(4) -0.0046(15)
C4 0.0355(16) 0.0443(18) 0.059(2) -0.003(3) 0.000(3) -0.0010(14)
C5 0.041(2) 0.050(2) 0.070(3) -0.015(2) 0.000(2) 0.0017(19)
C6 0.036(2) 0.052(2) 0.060(3) -0.016(2) 0.0023(19) 0.0063(18)
C7 0.040(2) 0.057(3) 0.061(3) 0.006(2) -0.010(2) -0.004(2)
C8 0.041(2) 0.054(3) 0.052(3) 0.008(2) -0.008(2) 0.000(2)
C9 0.043(2) 0.046(3) 0.053(2) 0.002(2) 0.005(2) -0.004(2)
C10 0.039(2) 0.043(2) 0.047(2) -0.0012(19) 0.003(2) 0.0052(19)
C11 0.036(2) 0.041(2) 0.058(3) 0.0034(18) -0.0004(19) 0.0071(18)
C12 0.037(2) 0.042(2) 0.065(3) 0.004(2) -0.003(2) 0.0033(18)
C13 0.034(2) 0.041(2) 0.053(3) -0.003(2) -0.008(2) 0.0087(18)
C14 0.034(2) 0.043(3) 0.061(3) -0.006(2) -0.009(2) 0.006(2)
C15 0.044(2) 0.067(3) 0.047(2) -0.007(2) 0.003(2) -0.008(2)
C16 0.051(3) 0.074(3) 0.054(2) -0.005(3) 0.007(2) -0.016(3)
C17 0.0337(18) 0.051(2) 0.053(2) -0.003(3) -0.002(3) -0.0055(16)
C20 0.029(2) 0.044(3) 0.092(4) 0.000 0.000 -0.0004(19)
C21 0.042(2) 0.033(2) 0.067(3) 0.000 0.000 -0.0028(18)
N22 0.0364(14) 0.0377(14) 0.080(2) -0.0010(14) 0.0036(14) -0.0027(11)
C23 0.0374(16) 0.0348(16) 0.072(2) -0.0044(15) 0.0116(15) 0.0049(13)
N24 0.0361(13) 0.0405(14) 0.0580(16) -0.0015(12) 0.0051(12) -0.0033(11)
C25 0.0286(15) 0.0399(17) 0.087(3) -0.0024(17) 0.0109(16) 0.0050(13)
O25 0.0427(13) 0.0398(12) 0.112(2) 0.0018(13) 0.0019(14) -0.0059(10)
C26 0.0444(17) 0.0346(15) 0.0543(19) -0.0054(14) 0.0070(15) -0.0011(13)
O26 0.0444(12) 0.0554(14) 0.0645(15) 0.0055(12) 0.0011(11) -0.0152(10)
N27 0.0393(14) 0.0336(13) 0.0731(19) -0.0006(13) 0.0148(14) -0.0002(11)
C28 0.0445(17) 0.0325(15) 0.070(2) -0.0060(15) 0.0184(16) 0.0029(13)
N29 0.0428(14) 0.0371(13) 0.0584(17) -0.0030(12) 0.0103(13) -0.0036(11)
C30 0.0435(18) 0.0420(17) 0.079(2) 0.0019(17) 0.0266(17) -0.0001(14)
C31 0.062(2) 0.0335(16) 0.056(2) -0.0058(14) 0.0069(17) -0.0050(14)
N32 0.0443(15) 0.0366(14) 0.0664(18) -0.0010(13) 0.0176(13) -0.0001(11)
C33 0.0574(19) 0.0380(16) 0.0499(18) -0.0048(14) 0.0203(16) -0.0019(14)
N34 0.0536(16) 0.0337(13) 0.0524(16) -0.0016(12) 0.0105(13) -0.0042(11)
C35 0.0481(18) 0.0375(16) 0.0554(19) 0.0015(14) 0.0221(15) -0.0015(14)
O35 0.0489(13) 0.0406(12) 0.0802(17) -0.0030(12) 0.0131(12) -0.0055(10)
C36 0.0546(19) 0.0372(16) 0.0408(17) -0.0073(13) 0.0102(14) -0.0049(14)
O36 0.0567(14) 0.0427(12) 0.0540(13) -0.0006(10) 0.0132(11) -0.0109(10)
N37 0.0509(15) 0.0355(13) 0.0492(15) -0.0012(11) 0.0126(12) -0.0012(11)
C38 0.0567(19) 0.0378(16) 0.0425(17) -0.0042(13) 0.0173(15) -0.0023(14)
N39 0.0490(15) 0.0375(13) 0.0532(16) 0.0009(12) 0.0137(13) -0.0027(11)
C40 0.0503(18) 0.0339(15) 0.0482(18) 0.0047(13) 0.0162(14) -0.0027(13)
C41 0.0516(18) 0.0385(16) 0.0401(16) -0.0066(13) 0.0074(14) -0.0067(13)
N42 0.0404(13) 0.0321(12) 0.0463(14) 0.0002(11) 0.0105(11) -0.0032(10)
C43 0.0467(17) 0.0338(14) 0.0338(14) 0.0030(12) 0.0032(12) -0.0040(12)
N44 0.0467(14) 0.0320(12) 0.0397(13) -0.0034(10) 0.0083(11) -0.0071(10)
C45 0.0420(16) 0.0290(14) 0.0380(15) 0.0076(12) 0.0056(12) -0.0057(12)
O45 0.0389(11) 0.0380(11) 0.0516(12) 0.0022(9) 0.0067(10) -0.0084(9)
C46 0.0340(14) 0.0344(14) 0.0307(14) 0.0015(11) -0.0026(11) -0.0019(11)
O46 0.0379(10) 0.0322(10) 0.0424(11) -0.0012(8) 0.0027(9) -0.0070(8)
N47 0.0369(13) 0.0335(12) 0.0384(13) -0.0013(10) 0.0054(10) -0.0061(10)
C48 0.0391(15) 0.0311(14) 0.0350(14) 0.0030(11) 0.0016(12) -0.0021(11)
N49 0.0366(12) 0.0296(11) 0.0353(12) 0.0001(10) 0.0045(10) -0.0042(9)
C50 0.0402(15) 0.0280(14) 0.0416(16) 0.0019(12) 0.0059(12) -0.0041(11)
C51 0.0292(13) 0.0328(14) 0.0373(15) -0.0020(11) -0.0005(11) -0.0024(11)
N52 0.0306(11) 0.0295(11) 0.0363(12) 0.0001(9) 0.0026(10) -0.0044(9)
C53 0.0282(13) 0.0251(12) 0.0367(15) 0.0010(11) 0.0002(11) 0.0004(10)
N54 0.0307(11) 0.0260(11) 0.0346(12) -0.0009(9) 0.0005(9) -0.0026(9)
C55 0.033(2) 0.0208(17) 0.041(2) 0.000 0.000 0.0033(15)
O55 0.0295(14) 0.0331(14) 0.0500(17) 0.000 0.000 -0.0067(11)
C56 0.0259(18) 0.0260(18) 0.036(2) 0.000 0.000 0.0040(15)
O56 0.0355(15) 0.0271(14) 0.0442(16) 0.000 0.000 -0.0057(11)
O1W 0.0659(17) 0.0773(18) 0.100(2) -0.0380(16) 0.0229(16) -0.0107(14)
O2W 0.061(3) 0.055(3) 0.107(4) -0.031(2) -0.030(3) 0.009(2)

loop_
_atom_type_symbol
_atom_type_description
_atom_type_scat_dispersion_real
_atom_type_scat_dispersion_imag
_atom_type_scat_source
C C 0.0033 0.0016 'International Tables Vol C Tables 4.2.6.8 and 6.1.1.4'
H H 0.0000 0.0000 'International Tables Vol C Tables 4.2.6.8 and 6.1.1.4'
N N 0.0061 0.0033 'International Tables Vol C Tables 4.2.6.8 and 6.1.1.4'
O O 0.0106 0.0060 'International Tables Vol C Tables 4.2.6.8 and 6.1.1.4'
I I -0.4742 1.8119 'International Tables Vol C Tables 4.2.6.8 and 6.1.1.4'

loop_
_geom_angle_atom_site_label_1
_geom_angle_atom_site_label_2
_geom_angle_atom_site_label_3
_geom_angle
_geom_angle_site_symmetry_1
_geom_angle_site_symmetry_3
N1 C1 H1A 109.5 . .
N1 C1 H1B 109.5 . .
H1A C1 H1B 109.5 . .
N1 C1 H1C 109.5 . .
H1A C1 H1C 109.5 . .
H1B C1 H1C 109.5 . .
N1 C2 H2A 109.5 . .
N1 C2 H2B 109.5 . .
H2A C2 H2B 109.5 . .
N1 C2 H2C 109.5 . .
H2A C2 H2C 109.5 . .
H2B C2 H2C 109.5 . .
N1 C3 H3A 109.5 . .
N1 C3 H3B 109.5 . .
H3A C3 H3B 109.5 . .
N1 C3 H3C 109.5 . .
H3A C3 H3C 109.5 . .
H3B C3 H3C 109.5 . .
C1 N1 C2 118.7(11) . .
C1 N1 C3 93.7(12) . .
C2 N1 C3 108.9(6) . .
C1 N1 C4 111.5(3) . .
C2 N1 C4 111.3(4) . .
C3 N1 C4 111.4(4) . .
C5 C4 C9 109.1(5) . .
C5 C4 C7 111.6(5) . .
C9 C4 C7 106.9(5) . .
C5 C4 N1 109.3(3) . .
C9 C4 N1 109.5(5) . .
C7 C4 N1 110.4(4) . .
C4 C5 C6 109.5(4) . .
C4 C5 H5A 109.8 . .
C6 C5 H5A 109.8 . .
C4 C5 H5B 109.8 . .
C6 C5 H5B 109.8 . .
H5A C5 H5B 108.2 . .
C13 C6 C15 109.8(5) . .
C13 C6 C5 109.4(4) . .
C15 C6 C5 109.3(4) . .
C13 C6 H6 109.5 . .
C15 C6 H6 109.5 . .
C5 C6 H6 109.5 . .
C4 C7 C8 109.9(5) . .
C4 C7 H7A 109.7 . .
C8 C7 H7A 109.7 . .
C4 C7 H7B 109.7 . .
C8 C7 H7B 109.7 . .
H7A C7 H7B 108.2 . .
C11 C8 C15 109.1(5) . .
C11 C8 C7 107.9(5) . .
C15 C8 C7 111.1(5) . .
C11 C8 H8 109.6 . .
C15 C8 H8 109.6 . .
C7 C8 H8 109.6 . .
C4 C9 C10 109.7(4) . .
C4 C9 H9A 109.7 . .
C10 C9 H9A 109.7 . .
C4 C9 H9B 109.7 . .
C10 C9 H9B 109.7 . .
H9A C9 H9B 108.2 . .
C11 C10 C13 110.1(5) . .
C11 C10 C9 110.3(5) . .
C13 C10 C9 108.8(4) . .
C11 C10 H10 109.2 . .
C13 C10 H10 109.2 . .
C9 C10 H10 109.2 . .
C10 C11 C8 109.1(5) . .
C10 C11 C12 108.5(4) . .
C8 C11 C12 110.8(4) . .
C10 C11 H11 109.5 . .
C8 C11 H11 109.5 . .
C12 C11 H11 109.5 . .
C17 C12 C11 109.5(4) . .
C17 C12 H12A 109.8 . .
C11 C12 H12A 109.8 . .
C17 C12 H12B 109.8 . .
C11 C12 H12B 109.8 . .
H12A C12 H12B 108.2 . .
C10 C13 C6 109.0(5) . .
C10 C13 C14 109.5(4) . .
C6 C13 C14 108.6(5) . .
C10 C13 H13 109.9 . .
C6 C13 H13 109.9 . .
C14 C13 H13 109.9 . .
C17 C14 C13 110.1(4) . .
C17 C14 H14A 109.6 . .
C13 C14 H14A 109.6 . .
C17 C14 H14B 109.6 . .
C13 C14 H14B 109.6 . .
H14A C14 H14B 108.2 . .
C8 C15 C6 109.8(5) . .
C8 C15 C16 108.5(5) . .
C6 C15 C16 110.6(5) . .
C8 C15 H15 109.3 . .
C6 C15 H15 109.3 . .
C16 C15 H15 109.3 . .
C17 C16 C15 109.3(5) . .
C17 C16 H16A 109.8 . .
C15 C16 H16A 109.8 . .
C17 C16 H16B 109.8 . .
C15 C16 H16B 109.8 . .
H16A C16 H16B 108.3 . .
C16 C17 C12 109.1(5) . .
C16 C17 C14 110.8(5) . .
C12 C17 C14 108.1(5) . .
C16 C17 H17 109.6 . .
C12 C17 H17 109.6 . .
C14 C17 H17 109.6 . .
N22 C20 N22 114.9(4) 10_556 .
N22 C20 H20A 108.6 10_556 .
N22 C20 H20A 108.6 . .
N22 C20 H20B 108.6 10_556 .
N22 C20 H20B 108.6 . .
H20A C20 H20B 107.5 . .
N24 C21 N24 113.6(3) 10_556 .
N24 C21 H21A 108.9 10_556 .
N24 C21 H21A 108.9 . .
N24 C21 H21B 108.9 10_556 .
N24 C21 H21B 108.9 . .
H21A C21 H21B 107.7 . .
C25 N22 C20 122.7(3) . .
C25 N22 C23 112.0(3) . .
C20 N22 C23 122.9(3) . .
N24 C23 N22 116.0(3) . .
N24 C23 C28 103.6(3) . .
N22 C23 C28 103.0(2) . .
N24 C23 H23 111.2 . .
N22 C23 H23 111.2 . .
C28 C23 H23 111.2 . .
C26 N24 C21 122.6(3) . .
C26 N24 C23 112.0(3) . .
C21 N24 C23 122.7(3) . .
O25 C25 N27 126.0(3) . .
O25 C25 N22 125.4(4) . .
N27 C25 N22 108.6(3) . .
O26 C26 N24 126.2(3) . .
O26 C26 N29 125.6(3) . .
N24 C26 N29 108.2(3) . .
C25 N27 C30 122.9(3) . .
C25 N27 C28 112.0(3) . .
C30 N27 C28 123.5(3) . .
N27 C28 N29 115.2(2) . .
N27 C28 C23 104.1(3) . .
N29 C28 C23 103.5(2) . .
N27 C28 H28 111.2 . .
N29 C28 H28 111.2 . .
C23 C28 H28 111.2 . .
C26 N29 C31 121.6(3) . .
C26 N29 C28 110.9(3) . .
C31 N29 C28 122.4(3) . .
N27 C30 N32 113.7(2) . .
N27 C30 H30A 108.8 . .
N32 C30 H30A 108.8 . .
N27 C30 H30B 108.8 . .
N32 C30 H30B 108.8 . .
H30A C30 H30B 107.7 . .
N29 C31 N34 113.3(3) . .
N29 C31 H31A 108.9 . .
N34 C31 H31A 108.9 . .
N29 C31 H31B 108.9 . .
N34 C31 H31B 108.9 . .
H31A C31 H31B 107.7 . .
C35 N32 C33 112.0(3) . .
C35 N32 C30 122.8(3) . .
C33 N32 C30 123.5(3) . .
N32 C33 N34 115.5(3) . .
N32 C33 C38 103.8(2) . .
N34 C33 C38 102.4(2) . .
N32 C33 H33 111.5 . .
N34 C33 H33 111.5 . .
C38 C33 H33 111.5 . .
C36 N34 C31 121.4(3) . .
C36 N34 C33 112.8(3) . .
C31 N34 C33 123.5(3) . .
O35 C35 N37 125.7(3) . .
O35 C35 N32 125.8(3) . .
N37 C35 N32 108.4(3) . .
O36 C36 N34 125.8(3) . .
O36 C36 N39 126.1(3) . .
N34 C36 N39 108.1(3) . .
C35 N37 C38 112.4(2) . .
C35 N37 C40 122.0(3) . .
C38 N37 C40 123.0(3) . .
N37 C38 N39 114.9(2) . .
N37 C38 C33 102.8(3) . .
N39 C38 C33 104.0(2) . .
N37 C38 H38 111.5 . .
N39 C38 H38 111.5 . .
C33 C38 H38 111.5 . .
C36 N39 C41 123.0(3) . .
C36 N39 C38 112.1(3) . .
C41 N39 C38 123.3(3) . .
N42 C40 N37 113.9(2) . .
N42 C40 H40A 108.8 . .
N37 C40 H40A 108.8 . .
N42 C40 H40B 108.8 . .
N37 C40 H40B 108.8 . .
H40A C40 H40B 107.7 . .
N44 C41 N39 114.0(3) . .
N44 C41 H41A 108.8 . .
N39 C41 H41A 108.8 . .
N44 C41 H41B 108.8 . .
N39 C41 H41B 108.8 . .
H41A C41 H41B 107.7 . .
C45 N42 C43 112.3(2) . .
C45 N42 C40 122.7(2) . .
C43 N42 C40 123.8(2) . .
N42 C43 N44 115.2(2) . .
N42 C43 C48 103.3(2) . .
N44 C43 C48 103.2(2) . .
N42 C43 H43 111.5 . .
N44 C43 H43 111.5 . .
C48 C43 H43 111.5 . .
C46 N44 C41 122.4(2) . .
C46 N44 C43 112.3(2) . .
C41 N44 C43 123.7(2) . .
O45 C45 N47 126.1(3) . .
O45 C45 N42 125.6(3) . .
N47 C45 N42 108.3(2) . .
O46 C46 N49 126.4(3) . .
O46 C46 N44 125.6(2) . .
N49 C46 N44 108.1(2) . .
C45 N47 C48 112.2(2) . .
C45 N47 C50 120.9(2) . .
C48 N47 C50 122.2(2) . .
N47 C48 N49 115.0(2) . .
N47 C48 C43 103.4(2) . .
N49 C48 C43 103.1(2) . .
N47 C48 H48 111.5 . .
N49 C48 H48 111.5 . .
C43 C48 H48 111.5 . .
C46 N49 C51 123.3(2) . .
C46 N49 C48 113.0(2) . .
C51 N49 C48 122.7(2) . .
N52 C50 N47 112.6(2) . .
N52 C50 H50A 109.1 . .
N47 C50 H50A 109.1 . .
N52 C50 H50B 109.1 . .
N47 C50 H50B 109.1 . .
H50A C50 H50B 107.8 . .
N49 C51 N54 113.4(2) . .
N49 C51 H51A 108.9 . .
N54 C51 H51A 108.9 . .
N49 C51 H51B 108.9 . .
N54 C51 H51B 108.9 . .
H51A C51 H51B 107.7 . .
C55 N52 C50 123.9(2) . .
C55 N52 C53 112.6(2) . .
C50 N52 C53 122.1(2) . .
N52 C53 N54 115.2(2) . .
N52 C53 C53 103.19(14) . 10_556
N54 C53 C53 103.52(13) . 10_556
N52 C53 H53 111.4 . .
N54 C53 H53 111.4 . .
C53 C53 H53 111.4 10_556 .
C56 N54 C51 120.5(2) . .
C56 N54 C53 111.5(2) . .
C51 N54 C53 122.0(2) . .
O55 C55 N52 125.96(16) . 10_556
O55 C55 N52 125.96(16) . .
N52 C55 N52 108.1(3) 10_556 .
O56 C56 N54 125.96(15) . 10_556
O56 C56 N54 125.97(15) . .
N54 C56 N54 108.1(3) 10_556 .

loop_
_geom_bond_atom_site_label_1
_geom_bond_atom_site_label_2
_geom_bond_distance
_geom_bond_site_symmetry_2
I1 I1A 0.664(12) .
C1 N1 1.511(5) .
C1 H1A 0.9800 .
C1 H1B 0.9800 .
C1 H1C 0.9800 .
C2 N1 1.514(5) .
C2 H2A 0.9800 .
C2 H2B 0.9800 .
C2 H2C 0.9800 .
C3 N1 1.515(5) .
C3 H3A 0.9800 .
C3 H3B 0.9800 .
C3 H3C 0.9800 .
N1 C4 1.595(6) .
C4 C5 1.515(4) .
C4 C9 1.515(4) .
C4 C7 1.516(4) .
C5 C6 1.548(5) .
C5 H5A 0.9900 .
C5 H5B 0.9900 .
C6 C13 1.514(4) .
C6 C15 1.514(4) .
C6 H6 1.0000 .
C7 C8 1.547(5) .
C7 H7A 0.9900 .
C7 H7B 0.9900 .
C8 C11 1.511(4) .
C8 C15 1.514(4) .
C8 H8 1.0000 .
C9 C10 1.548(5) .
C9 H9A 0.9900 .
C9 H9B 0.9900 .
C10 C11 1.511(4) .
C10 C13 1.513(4) .
C10 H10 1.0000 .
C11 C12 1.547(5) .
C11 H11 1.0000 .
C12 C17 1.514(4) .
C12 H12A 0.9900 .
C12 H12B 0.9900 .
C13 C14 1.547(4) .
C13 H13 1.0000 .
C14 C17 1.514(4) .
C14 H14A 0.9900 .
C14 H14B 0.9900 .
C15 C16 1.545(5) .
C15 H15 1.0000 .
C16 C17 1.511(4) .
C16 H16A 0.9900 .
C16 H16B 0.9900 .
C17 H17 1.0000 .
C20 N22 1.440(4) 10_556
C20 N22 1.440(4) .
C20 H20A 0.9900 .
C20 H20B 0.9900 .
C21 N24 1.441(3) 10_556
C21 N24 1.441(3) .
C21 H21A 0.9900 .
C21 H21B 0.9900 .
N22 C25 1.374(4) .
N22 C23 1.456(4) .
C23 N24 1.446(4) .
C23 C28 1.536(5) .
C23 H23 1.0000 .
N24 C26 1.366(4) .
C25 O25 1.227(4) .
C25 N27 1.357(4) .
C26 O26 1.225(3) .
C26 N29 1.373(4) .
N27 C30 1.446(4) .
N27 C28 1.453(4) .
C28 N29 1.459(4) .
C28 H28 1.0000 .
N29 C31 1.443(4) .
C30 N32 1.448(4) .
C30 H30A 0.9900 .
C30 H30B 0.9900 .
C31 N34 1.453(4) .
C31 H31A 0.9900 .
C31 H31B 0.9900 .
N32 C35 1.373(4) .
N32 C33 1.440(4) .
C33 N34 1.456(4) .
C33 C38 1.556(4) .
C33 H33 1.0000 .
N34 C36 1.368(4) .
C35 O35 1.231(4) .
C35 N37 1.368(4) .
C36 O36 1.224(3) .
C36 N39 1.373(4) .
N37 C38 1.447(4) .
N37 C40 1.450(4) .
C38 N39 1.448(4) .
C38 H38 1.0000 .
N39 C41 1.442(4) .
C40 N42 1.442(4) .
C40 H40A 0.9900 .
C40 H40B 0.9900 .
C41 N44 1.441(3) .
C41 H41A 0.9900 .
C41 H41B 0.9900 .
N42 C45 1.375(4) .
N42 C43 1.441(4) .
C43 N44 1.457(3) .
C43 C48 1.556(4) .
C43 H43 1.0000 .
N44 C46 1.375(3) .
C45 O45 1.225(3) .
C45 N47 1.368(3) .
C46 O46 1.222(3) .
C46 N49 1.365(3) .
N47 C48 1.444(3) .
N47 C50 1.454(3) .
C48 N49 1.450(3) .
C48 H48 1.0000 .
N49 C51 1.447(3) .
C50 N52 1.449(3) .
C50 H50A 0.9900 .
C50 H50B 0.9900 .
C51 N54 1.451(3) .
C51 H51A 0.9900 .
C51 H51B 0.9900 .
N52 C55 1.368(3) .
N52 C53 1.451(3) .
C53 N54 1.453(3) .
C53 C53 1.551(5) 10_556
C53 H53 1.0000 .
N54 C56 1.378(3) .
C55 O55 1.227(4) .
C55 N52 1.367(3) 10_556
C56 O56 1.214(4) .
C56 N54 1.378(3) 10_556

loop_
_geom_torsion_atom_site_label_1
_geom_torsion_atom_site_label_2
_geom_torsion_atom_site_label_3
_geom_torsion_atom_site_label_4
_geom_torsion
_geom_torsion_site_symmetry_1
_geom_torsion_site_symmetry_4
C1 N1 C4 C5 -157.0(11) . .
C2 N1 C4 C5 68.0(8) . .
C3 N1 C4 C5 -53.8(9) . .
C1 N1 C4 C9 83.6(12) . .
C2 N1 C4 C9 -51.4(7) . .
C3 N1 C4 C9 -173.2(7) . .
C1 N1 C4 C7 -33.9(13) . .
C2 N1 C4 C7 -168.9(7) . .
C3 N1 C4 C7 69.3(8) . .
C9 C4 C5 C6 -59.6(6) . .
C7 C4 C5 C6 58.3(6) . .
N1 C4 C5 C6 -179.3(6) . .
C4 C5 C6 C13 60.3(6) . .
C4 C5 C6 C15 -59.9(6) . .
C5 C4 C7 C8 -55.8(7) . .
C9 C4 C7 C8 63.3(6) . .
N1 C4 C7 C8 -177.6(6) . .
C4 C7 C8 C11 -63.8(7) . .
C4 C7 C8 C15 55.7(7) . .
C5 C4 C9 C10 60.2(6) . .
C7 C4 C9 C10 -60.6(6) . .
N1 C4 C9 C10 179.8(4) . .
C4 C9 C10 C11 59.8(6) . .
C4 C9 C10 C13 -61.0(6) . .
C13 C10 C11 C8 60.8(6) . .
C9 C10 C11 C8 -59.3(6) . .
C13 C10 C11 C12 -60.0(6) . .
C9 C10 C11 C12 179.9(5) . .
C15 C8 C11 C10 -60.4(6) . .
C7 C8 C11 C10 60.4(6) . .
C15 C8 C11 C12 59.0(6) . .
C7 C8 C11 C12 179.8(5) . .
C10 C11 C12 C17 61.9(6) . .
C8 C11 C12 C17 -57.9(6) . .
C11 C10 C13 C6 -59.9(6) . .
C9 C10 C13 C6 61.1(6) . .
C11 C10 C13 C14 58.8(6) . .
C9 C10 C13 C14 179.8(5) . .
C15 C6 C13 C10 59.0(6) . .
C5 C6 C13 C10 -61.0(6) . .
C15 C6 C13 C14 -60.3(6) . .
C5 C6 C13 C14 179.8(4) . .
C10 C13 C14 C17 -59.1(6) . .
C6 C13 C14 C17 59.8(6) . .
C11 C8 C15 C6 60.1(6) . .
C7 C8 C15 C6 -58.7(6) . .
C11 C8 C15 C16 -60.8(6) . .
C7 C8 C15 C16 -179.6(5) . .
C13 C6 C15 C8 -59.7(6) . .
C5 C6 C15 C8 60.3(6) . .
C13 C6 C15 C16 60.0(6) . .
C5 C6 C15 C16 -180.0(5) . .
C8 C15 C16 C17 62.8(7) . .
C6 C15 C16 C17 -57.7(7) . .
C15 C16 C17 C12 -61.7(7) . .
C15 C16 C17 C14 57.2(7) . .
C11 C12 C17 C16 58.6(6) . .
C11 C12 C17 C14 -62.0(6) . .
C13 C14 C17 C16 -59.1(6) . .
C13 C14 C17 C12 60.5(6) . .
N22 C20 N22 C25 -115.7(4) 10_556 .
N22 C20 N22 C23 83.6(4) 10_556 .
C25 N22 C23 N24 118.0(3) . .
C20 N22 C23 N24 -79.5(4) . .
C25 N22 C23 C28 5.5(3) . .
C20 N22 C23 C28 168.0(3) . .
N24 C21 N24 C26 114.8(3) 10_556 .
N24 C21 N24 C23 -85.4(4) 10_556 .
N22 C23 N24 C26 -117.5(3) . .
C28 C23 N24 C26 -5.4(3) . .
N22 C23 N24 C21 80.8(4) . .
C28 C23 N24 C21 -167.1(3) . .
C20 N22 C25 O25 9.8(5) . .
C23 N22 C25 O25 172.4(3) . .
C20 N22 C25 N27 -169.4(3) . .
C23 N22 C25 N27 -6.9(3) . .
C21 N24 C26 O26 -6.3(5) . .
C23 N24 C26 O26 -168.1(3) . .
C21 N24 C26 N29 173.7(3) . .
C23 N24 C26 N29 12.0(3) . .
O25 C25 N27 C30 -8.0(5) . .
N22 C25 N27 C30 171.2(2) . .
O25 C25 N27 C28 -174.0(3) . .
N22 C25 N27 C28 5.2(3) . .
C25 N27 C28 N29 -114.3(3) . .
C30 N27 C28 N29 79.8(4) . .
C25 N27 C28 C23 -1.7(3) . .
C30 N27 C28 C23 -167.6(3) . .
N24 C23 C28 N27 -123.5(2) . .
N22 C23 C28 N27 -2.2(3) . .
N24 C23 C28 N29 -2.8(3) . .
N22 C23 C28 N29 118.6(2) . .
O26 C26 N29 C31 10.9(5) . .
N24 C26 N29 C31 -169.1(3) . .
O26 C26 N29 C28 166.2(3) . .
N24 C26 N29 C28 -13.9(3) . .
N27 C28 N29 C26 123.0(3) . .
C23 C28 N29 C26 10.1(3) . .
N27 C28 N29 C31 -81.9(4) . .
C23 C28 N29 C31 165.1(2) . .
C25 N27 C30 N32 112.1(3) . .
C28 N27 C30 N32 -83.5(4) . .
C26 N29 C31 N34 -121.2(3) . .
C28 N29 C31 N34 86.4(3) . .
N27 C30 N32 C35 -110.9(3) . .
N27 C30 N32 C33 85.3(4) . .
C35 N32 C33 N34 113.8(3) . .
C30 N32 C33 N34 -80.8(4) . .
C35 N32 C33 C38 2.5(3) . .
C30 N32 C33 C38 167.8(3) . .
N29 C31 N34 C36 114.2(3) . .
N29 C31 N34 C33 -84.2(4) . .
N32 C33 N34 C36 -117.9(3) . .
C38 C33 N34 C36 -5.7(3) . .
N32 C33 N34 C31 79.1(4) . .
C38 C33 N34 C31 -168.7(3) . .
C33 N32 C35 O35 174.3(3) . .
C30 N32 C35 O35 8.8(5) . .
C33 N32 C35 N37 -6.4(3) . .
C30 N32 C35 N37 -171.9(3) . .
C31 N34 C36 O36 -8.0(5) . .
C33 N34 C36 O36 -171.5(3) . .
C31 N34 C36 N39 171.2(3) . .
C33 N34 C36 N39 7.8(4) . .
O35 C35 N37 C38 -172.7(3) . .
N32 C35 N37 C38 8.0(3) . .
O35 C35 N37 C40 -10.6(5) . .
N32 C35 N37 C40 170.1(3) . .
C35 N37 C38 N39 -118.4(3) . .
C40 N37 C38 N39 79.7(4) . .
C35 N37 C38 C33 -6.1(3) . .
C40 N37 C38 C33 -168.0(2) . .
N32 C33 C38 N37 2.1(3) . .
N34 C33 C38 N37 -118.5(2) . .
N32 C33 C38 N39 122.2(3) . .
N34 C33 C38 N39 1.6(3) . .
O36 C36 N39 C41 6.3(5) . .
N34 C36 N39 C41 -173.0(3) . .
O36 C36 N39 C38 172.7(3) . .
N34 C36 N39 C38 -6.6(4) . .
N37 C38 N39 C36 114.5(3) . .
C33 C38 N39 C36 2.9(3) . .
N37 C38 N39 C41 -79.1(4) . .
C33 C38 N39 C41 169.3(3) . .
C35 N37 C40 N42 113.3(3) . .
C38 N37 C40 N42 -86.5(3) . .
C36 N39 C41 N44 -109.4(3) . .
C38 N39 C41 N44 85.7(3) . .
N37 C40 N42 C45 -108.0(3) . .
N37 C40 N42 C43 85.6(3) . .
C45 N42 C43 N44 114.5(3) . .
C40 N42 C43 N44 -77.9(3) . .
C45 N42 C43 C48 2.8(3) . .
C40 N42 C43 C48 170.4(2) . .
N39 C41 N44 C46 110.2(3) . .
N39 C41 N44 C43 -85.7(3) . .
N42 C43 N44 C46 -116.2(3) . .
C48 C43 N44 C46 -4.5(3) . .
N42 C43 N44 C41 78.3(3) . .
C48 C43 N44 C41 -170.0(3) . .
C43 N42 C45 O45 172.9(3) . .
C40 N42 C45 O45 5.1(4) . .
C43 N42 C45 N47 -6.1(3) . .
C40 N42 C45 N47 -173.8(2) . .
C41 N44 C46 O46 -6.3(4) . .
C43 N44 C46 O46 -171.9(3) . .
C41 N44 C46 N49 171.8(3) . .
C43 N44 C46 N49 6.2(3) . .
O45 C45 N47 C48 -171.9(3) . .
N42 C45 N47 C48 7.0(3) . .
O45 C45 N47 C50 -15.8(4) . .
N42 C45 N47 C50 163.2(2) . .
C45 N47 C48 N49 -116.8(3) . .
C50 N47 C48 N49 87.4(3) . .
C45 N47 C48 C43 -5.1(3) . .
C50 N47 C48 C43 -160.9(2) . .
N42 C43 C48 N47 1.3(3) . .
N44 C43 C48 N47 -118.9(2) . .
N42 C43 C48 N49 121.5(2) . .
N44 C43 C48 N49 1.2(3) . .
O46 C46 N49 C51 3.8(4) . .
N44 C46 N49 C51 -174.3(2) . .
O46 C46 N49 C48 172.8(3) . .
N44 C46 N49 C48 -5.3(3) . .
N47 C48 N49 C46 114.3(3) . .
C43 C48 N49 C46 2.4(3) . .
N47 C48 N49 C51 -76.6(3) . .
C43 C48 N49 C51 171.5(2) . .
C45 N47 C50 N52 115.2(3) . .
C48 N47 C50 N52 -91.1(3) . .
C46 N49 C51 N54 -112.4(3) . .
C48 N49 C51 N54 79.6(3) . .
N47 C50 N52 C55 -114.3(3) . .
N47 C50 N52 C53 80.4(3) . .
C55 N52 C53 N54 115.7(3) . .
C50 N52 C53 N54 -77.5(3) . .
C55 N52 C53 C53 3.7(2) . 10_556
C50 N52 C53 C53 170.44(19) . 10_556
N49 C51 N54 C56 119.6(3) . .
N49 C51 N54 C53 -89.8(3) . .
N52 C53 N54 C56 -120.1(3) . .
C53 C53 N54 C56 -8.2(2) 10_556 .
N52 C53 N54 C51 86.9(3) . .
C53 C53 N54 C51 -161.18(18) 10_556 .
C50 N52 C55 O55 6.1(5) . .
C53 N52 C55 O55 172.6(3) . .
C50 N52 C55 N52 -172.59(17) . 10_556
C53 N52 C55 N52 -6.1(4) . 10_556
C51 N54 C56 O56 -13.8(5) . .
C53 N54 C56 O56 -167.2(3) . .
C51 N54 C56 N54 167.14(17) . 10_556
C53 N54 C56 N54 13.7(4) . 10_556
